data_4339703
loop_
_publ_author_name
'Seidel, Wolfram W.'
'Meel, Matthias J.'
'Radius, Udo'
'Schaffrath, Markus'
'Pape, Tania'

_publ_section_title
;
 On the prospects of polynuclear complexes with acetylenedithiolate
 bridging units.
;
_journal_issue 23
_journal_name_full 'Inorganic chemistry'
_journal_page_first 9616
_journal_page_last 9629
_journal_paper_doi 10.1021/ic7008286
_journal_volume 46
_journal_year 2007
_chemical_formula_sum 'C82 H94 B2 Mo2 N14 O2 Pt S4'
_chemical_formula_weight 1844.54
_chemical_name_systematic
; 
 ? 
;
_space_group_IT_number 2
_symmetry_cell_setting triclinic
_symmetry_space_group_name_Hall '-P 1'
_symmetry_space_group_name_H-M 'P -1'
_atom_sites_solution_hydrogens geom
_atom_sites_solution_primary direct
_atom_sites_solution_secondary difmap
_audit_creation_method SHELXL-97
_cell_angle_alpha 98.657(3)
_cell_angle_beta 99.151(3)
_cell_angle_gamma 108.727(2)
_cell_formula_units_Z 1
_cell_length_a 11.2664(15)
_cell_length_b 13.7944(18)
_cell_length_c 14.5269(19)
_cell_measurement_reflns_used 900
_cell_measurement_temperature 153(2)
_cell_measurement_theta_max 22.5
_cell_measurement_theta_min 1
_cell_volume 2061.3(5)
_computing_cell_refinement 'SAINT (Bruker AXS, 2000)'
_computing_data_collection 'SMART (Bruker AXS, 2000)'
_computing_data_reduction 'SAINT,SADABS (Bruker AXS, 2000)'
_computing_molecular_graphics
;
ORTEP3,L.J. Farrugia, J. Appl. Cryst. (1997) 30, 565
;
_computing_structure_refinement 'SHELXL-97 (Sheldrick, 1997)'
_computing_structure_solution 'SHELXS-97 (Sheldrick, 1990)'
_diffrn_ambient_temperature 153(2)
_diffrn_detector_area_resol_mean 80
_diffrn_measured_fraction_theta_full 0.979
_diffrn_measured_fraction_theta_max 0.979
_diffrn_measurement_device_type 'CCD area detector'
_diffrn_measurement_method 'Omega and Phi scans'
_diffrn_radiation_monochromator graphite
_diffrn_radiation_source 'rotating anode'
_diffrn_radiation_type MoK\a
_diffrn_radiation_wavelength 0.71073
_diffrn_reflns_av_R_equivalents 0.0345
_diffrn_reflns_av_sigmaI/netI 0.0592
_diffrn_reflns_limit_h_max 15
_diffrn_reflns_limit_h_min -15
_diffrn_reflns_limit_k_max 19
_diffrn_reflns_limit_k_min -18
_diffrn_reflns_limit_l_max 20
_diffrn_reflns_limit_l_min -20
_diffrn_reflns_number 23776
_diffrn_reflns_theta_full 30.02
_diffrn_reflns_theta_max 30.02
_diffrn_reflns_theta_min 1.45
_exptl_absorpt_coefficient_mu 2.148
_exptl_absorpt_correction_T_max 0.8302
_exptl_absorpt_correction_T_min 0.6857
_exptl_absorpt_correction_type multi-scan
_exptl_absorpt_process_details
; 
 Corrections were done with the SADABS program, utilizing the none merged
 raw data obtained from the integration process. Integration and final cell
 refinement were done with SAINT.

 SADABS reports ratio of Tmin/Tmax =  0.843612 

;
_exptl_crystal_colour 'dark blue'
_exptl_crystal_density_diffrn 1.486
_exptl_crystal_density_method 'not measured'
_exptl_crystal_description prism
_exptl_crystal_F_000 936
_exptl_crystal_size_max 0.19
_exptl_crystal_size_mid 0.11
_exptl_crystal_size_min 0.09
_refine_diff_density_max 2.180
_refine_diff_density_min -1.174
_refine_diff_density_rms 0.122
_refine_ls_extinction_method none
_refine_ls_goodness_of_fit_ref 1.037
_refine_ls_hydrogen_treatment noref
_refine_ls_matrix_type full
_refine_ls_number_parameters 494
_refine_ls_number_reflns 11794
_refine_ls_number_restraints 0
_refine_ls_restrained_S_all 1.037
_refine_ls_R_factor_all 0.0534
_refine_ls_R_factor_gt 0.0429
_refine_ls_shift/su_max 0.001
_refine_ls_shift/su_mean 0.000
_refine_ls_structure_factor_coef Fsqd
_refine_ls_weighting_details 'calc w=1/[\s^2^(Fo^2^)+(0.0512P)^2^+0.5376P] where P=(Fo^2^+2Fc^2^)/3'
_refine_ls_weighting_scheme calc
_refine_ls_wR_factor_gt 0.1020
_refine_ls_wR_factor_ref 0.1070
_reflns_number_gt 9843
_reflns_number_total 11794
_reflns_threshold_expression >2sigma(I)
_cod_data_source_file 6b.cif
_cod_data_source_block sad
_cod_original_sg_symbol_H-M P-1
_cod_database_code 4339703

loop_
_symmetry_equiv_pos_as_xyz
'x, y, z'
'-x, -y, -z'

loop_
_atom_site_label
_atom_site_type_symbol
_atom_site_fract_x
_atom_site_fract_y
_atom_site_fract_z
_atom_site_U_iso_or_equiv
_atom_site_adp_type
_atom_site_occupancy
_atom_site_symmetry_multiplicity
_atom_site_calc_flag
_atom_site_refinement_flags
Pt1 Pt 1.0000 1.0000 0.5000 0.02500(6) Uani 1 2 d S
S1 S 0.82958(8) 0.84362(7) 0.47654(6) 0.02970(18) Uani 1 1 d .
C1 C 0.8824(3) 0.8006(3) 0.5723(2) 0.0240(6) Uani 1 1 d .
S2 S 1.10109(8) 0.96472(7) 0.63671(6) 0.02784(17) Uani 1 1 d .
C2 C 0.9907(3) 0.8499(2) 0.6412(2) 0.0230(6) Uani 1 1 d .
C3 C 0.7569(3) 0.6361(3) 0.5535(3) 0.0283(7) Uani 1 1 d .
O3 O 0.6747(3) 0.5981(2) 0.48763(19) 0.0394(6) Uani 1 1 d .
Mo1 Mo 0.89621(2) 0.71034(2) 0.668174(18) 0.02037(7) Uani 1 1 d .
N1 N 0.6800(3) 0.7826(2) 0.7534(2) 0.0306(6) Uani 1 1 d .
N2 N 1.0327(3) 0.7622(2) 0.81059(19) 0.0235(5) Uani 1 1 d .
N3 N 1.0918(3) 0.6967(2) 0.8424(2) 0.0247(6) Uani 1 1 d .
N4 N 0.8330(3) 0.5593(2) 0.7181(2) 0.0249(6) Uani 1 1 d .
N5 N 0.9256(3) 0.5229(2) 0.7568(2) 0.0245(5) Uani 1 1 d .
N6 N 1.0369(3) 0.6451(2) 0.6204(2) 0.0243(5) Uani 1 1 d .
N7 N 1.1069(3) 0.6085(2) 0.6835(2) 0.0243(5) Uani 1 1 d .
B1 B 1.0693(4) 0.5907(3) 0.7782(3) 0.0250(7) Uani 1 1 d .
H1 H 1.1218 0.5542 0.8107 0.030 Uiso 1 1 calc R
C4 C 0.7600(3) 0.7570(3) 0.7269(2) 0.0262(7) Uani 1 1 d .
C5 C 0.5722(3) 0.8091(3) 0.7644(3) 0.0289(7) Uani 1 1 d .
C6 C 0.5562(4) 0.8388(3) 0.8558(3) 0.0366(8) Uani 1 1 d .
C7 C 0.4491(4) 0.8667(3) 0.8629(3) 0.0429(10) Uani 1 1 d .
H7 H 0.4343 0.8873 0.9242 0.052 Uiso 1 1 calc R
C8 C 0.3642(4) 0.8649(3) 0.7826(3) 0.0431(10) Uani 1 1 d .
H8 H 0.2915 0.8838 0.7892 0.052 Uiso 1 1 calc R
C9 C 0.3837(3) 0.8361(3) 0.6929(3) 0.0384(9) Uani 1 1 d .
H9 H 0.3248 0.8362 0.6383 0.046 Uiso 1 1 calc R
C10 C 0.4887(3) 0.8066(3) 0.6811(3) 0.0321(8) Uani 1 1 d .
C11 C 0.5109(4) 0.7723(4) 0.5845(3) 0.0443(10) Uani 1 1 d .
H11A H 0.4411 0.7731 0.5351 0.066 Uiso 1 1 calc R
H11B H 0.5131 0.7012 0.5775 0.066 Uiso 1 1 calc R
H11C H 0.5930 0.8203 0.5776 0.066 Uiso 1 1 calc R
C12 C 0.6489(5) 0.8397(4) 0.9433(3) 0.0512(11) Uani 1 1 d .
H12A H 0.6336 0.8780 1.0000 0.077 Uiso 1 1 calc R
H12B H 0.7372 0.8742 0.9372 0.077 Uiso 1 1 calc R
H12C H 0.6362 0.7675 0.9495 0.077 Uiso 1 1 calc R
C13 C 1.0275(4) 0.9384(3) 0.8736(3) 0.0342(8) Uani 1 1 d .
H13A H 1.0450 0.9631 0.8157 0.051 Uiso 1 1 calc R
H13B H 1.0739 0.9952 0.9297 0.051 Uiso 1 1 calc R
H13C H 0.9350 0.9163 0.8711 0.051 Uiso 1 1 calc R
C14 C 1.0711(3) 0.8477(3) 0.8804(2) 0.0283(7) Uani 1 1 d .
C15 C 1.1554(4) 0.8380(3) 0.9568(3) 0.0325(8) Uani 1 1 d .
H15 H 1.1974 0.8878 1.0151 0.039 Uiso 1 1 calc R
C16 C 1.1654(3) 0.7411(3) 0.9302(2) 0.0296(7) Uani 1 1 d .
C17 C 1.2441(4) 0.6899(3) 0.9846(3) 0.0423(9) Uani 1 1 d .
H17A H 1.1883 0.6206 0.9892 0.063 Uiso 1 1 calc R
H17B H 1.2847 0.7334 1.0488 0.063 Uiso 1 1 calc R
H17C H 1.3106 0.6823 0.9511 0.063 Uiso 1 1 calc R
C18 C 0.5930(4) 0.4922(3) 0.6721(4) 0.0460(11) Uani 1 1 d .
H18A H 0.5880 0.5558 0.7091 0.069 Uiso 1 1 calc R
H18B H 0.5234 0.4308 0.6784 0.069 Uiso 1 1 calc R
H18C H 0.5847 0.4962 0.6047 0.069 Uiso 1 1 calc R
C19 C 0.7192(3) 0.4828(3) 0.7088(3) 0.0301(7) Uani 1 1 d .
C20 C 0.7392(4) 0.3979(3) 0.7402(3) 0.0350(8) Uani 1 1 d .
H20 H 0.6753 0.3335 0.7409 0.042 Uiso 1 1 calc R
C21 C 0.8705(3) 0.4259(3) 0.7700(3) 0.0295(7) Uani 1 1 d .
C22 C 0.9442(4) 0.3638(3) 0.8112(3) 0.0397(9) Uani 1 1 d .
H22A H 1.0135 0.3646 0.7779 0.059 Uiso 1 1 calc R
H22B H 0.8864 0.2914 0.8035 0.059 Uiso 1 1 calc R
H22C H 0.9810 0.3948 0.8792 0.059 Uiso 1 1 calc R
C23 C 1.0326(4) 0.6757(3) 0.4556(3) 0.0353(8) Uani 1 1 d .
H23A H 0.9387 0.6431 0.4377 0.053 Uiso 1 1 calc R
H23B H 1.0692 0.6550 0.4023 0.053 Uiso 1 1 calc R
H23C H 1.0570 0.7521 0.4707 0.053 Uiso 1 1 calc R
C24 C 1.0825(3) 0.6406(3) 0.5407(2) 0.0267(7) Uani 1 1 d .
C25 C 1.1817(3) 0.6008(3) 0.5523(3) 0.0310(7) Uani 1 1 d .
H25 H 1.2302 0.5889 0.5068 0.037 Uiso 1 1 calc R
C26 C 1.1950(3) 0.5821(3) 0.6430(3) 0.0290(7) Uani 1 1 d .
C27 C 1.2901(4) 0.5442(3) 0.6958(3) 0.0395(9) Uani 1 1 d .
H27A H 1.3324 0.5924 0.7578 0.059 Uiso 1 1 calc R
H27B H 1.3547 0.5413 0.6586 0.059 Uiso 1 1 calc R
H27C H 1.2457 0.4741 0.7057 0.059 Uiso 1 1 calc R
C32 C 0.5822(5) 0.1002(4) 0.6973(5) 0.0668(17) Uani 1 1 d .
C31 C 0.4636(6) 0.1227(5) 0.7029(8) 0.122(4) Uani 1 1 d .
H31A H 0.3887 0.0618 0.6674 0.183 Uiso 1 1 calc R
H31B H 0.4653 0.1836 0.6753 0.183 Uiso 1 1 calc R
H31C H 0.4580 0.1377 0.7699 0.183 Uiso 1 1 calc R
C35 C 0.8041(6) 0.0526(4) 0.6839(4) 0.0647(14) Uani 1 1 d .
H35 H 0.8793 0.0368 0.6796 0.078 Uiso 1 1 calc R
C36 C 0.7647(5) 0.0606(4) 0.7659(4) 0.0538(12) Uani 1 1 d .
H36 H 0.8130 0.0496 0.8206 0.065 Uiso 1 1 calc R
C37 C 0.6550(4) 0.0847(3) 0.7739(3) 0.0460(10) Uani 1 1 d .
H37 H 0.6308 0.0903 0.8336 0.055 Uiso 1 1 calc R
C33 C 0.6243(7) 0.0905(5) 0.6082(5) 0.080(2) Uani 1 1 d .
H33 H 0.5764 0.0997 0.5523 0.096 Uiso 1 1 calc R
C34 C 0.7312(8) 0.0683(5) 0.6055(5) 0.080(2) Uani 1 1 d .
H34 H 0.7582 0.0632 0.5469 0.096 Uiso 1 1 calc R
C57 C 0.3269(5) 0.4185(5) 0.9431(4) 0.0590(13) Uani 1 1 d .
H57 H 0.3770 0.4847 0.9839 0.071 Uiso 1 1 calc R
C62 C 0.3038(11) 0.3052(8) 0.7947(5) 0.115(3) Uani 1 1 d .
H62 H 0.3362 0.2946 0.7390 0.138 Uiso 1 1 calc R
C58 C 0.2201(6) 0.3480(6) 0.9639(5) 0.0793(19) Uani 1 1 d .
C59 C 0.1518(8) 0.2536(5) 0.9010(6) 0.098(3) Uani 1 1 d .
H59 H 0.0800 0.2048 0.9158 0.117 Uiso 1 1 calc R
C60 C 0.1880(9) 0.2298(7) 0.8161(8) 0.116(3) Uani 1 1 d .
H60 H 0.1394 0.1658 0.7716 0.139 Uiso 1 1 calc R
C61 C 0.3514(11) 0.3842(9) 0.8614(6) 0.140(4) Uani 1 1 d .
H61 H 0.4259 0.4332 0.8499 0.168 Uiso 1 1 calc R
C63 C 0.1791(7) 0.3674(7) 1.0450(5) 0.102(3) Uani 1 1 d .
H63A H 0.0875 0.3575 1.0289 0.154 Uiso 1 1 calc R
H63B H 0.2281 0.4397 1.0797 0.154 Uiso 1 1 calc R
H63C H 0.1918 0.3190 1.0852 0.154 Uiso 1 1 calc R

loop_
_atom_site_aniso_label
_atom_site_aniso_U_11
_atom_site_aniso_U_22
_atom_site_aniso_U_33
_atom_site_aniso_U_23
_atom_site_aniso_U_13
_atom_site_aniso_U_12
Pt1 0.02325(9) 0.02557(10) 0.02670(10) 0.01203(7) 0.00247(7) 0.00791(7)
S1 0.0268(4) 0.0302(4) 0.0292(4) 0.0138(3) -0.0012(3) 0.0064(3)
C1 0.0229(15) 0.0263(16) 0.0257(16) 0.0106(12) 0.0064(12) 0.0101(13)
S2 0.0235(4) 0.0273(4) 0.0301(4) 0.0130(3) -0.0001(3) 0.0053(3)
C2 0.0228(15) 0.0234(15) 0.0274(16) 0.0090(12) 0.0075(12) 0.0118(13)
C3 0.0276(17) 0.0284(17) 0.0313(18) 0.0072(14) 0.0063(14) 0.0129(14)
O3 0.0317(14) 0.0388(15) 0.0370(15) 0.0008(12) -0.0064(11) 0.0082(12)
Mo1 0.01859(13) 0.02080(14) 0.02359(14) 0.00787(10) 0.00368(10) 0.00854(11)
N1 0.0255(15) 0.0307(15) 0.0415(17) 0.0144(13) 0.0098(13) 0.0136(12)
N2 0.0221(13) 0.0270(14) 0.0258(14) 0.0110(11) 0.0055(10) 0.0118(11)
N3 0.0253(14) 0.0261(14) 0.0254(14) 0.0085(11) 0.0036(11) 0.0122(11)
N4 0.0217(13) 0.0232(13) 0.0319(15) 0.0111(11) 0.0043(11) 0.0090(11)
N5 0.0218(13) 0.0229(13) 0.0316(15) 0.0097(11) 0.0049(11) 0.0105(11)
N6 0.0222(13) 0.0229(13) 0.0275(14) 0.0060(11) 0.0058(11) 0.0072(11)
N7 0.0198(13) 0.0232(13) 0.0308(14) 0.0060(11) 0.0038(11) 0.0098(11)
B1 0.0207(17) 0.0248(17) 0.0307(19) 0.0085(14) 0.0031(14) 0.0098(14)
C4 0.0267(16) 0.0234(15) 0.0282(16) 0.0090(13) 0.0033(13) 0.0084(13)
C5 0.0227(16) 0.0242(16) 0.043(2) 0.0102(14) 0.0108(14) 0.0101(13)
C6 0.0290(18) 0.035(2) 0.053(2) 0.0128(17) 0.0152(17) 0.0154(16)
C7 0.037(2) 0.042(2) 0.058(3) 0.0115(19) 0.023(2) 0.0194(18)
C8 0.0235(18) 0.035(2) 0.075(3) 0.010(2) 0.0166(19) 0.0143(16)
C9 0.0216(17) 0.0303(19) 0.060(3) 0.0131(18) 0.0019(16) 0.0070(15)
C10 0.0232(16) 0.0253(17) 0.047(2) 0.0110(15) 0.0064(15) 0.0069(14)
C11 0.034(2) 0.052(3) 0.048(2) 0.014(2) 0.0056(18) 0.0164(19)
C12 0.050(3) 0.065(3) 0.046(3) 0.011(2) 0.014(2) 0.029(2)
C13 0.040(2) 0.0292(18) 0.0346(19) 0.0009(14) 0.0052(16) 0.0181(16)
C14 0.0289(17) 0.0296(17) 0.0283(17) 0.0055(13) 0.0082(13) 0.0126(14)
C15 0.0351(19) 0.0359(19) 0.0251(17) 0.0037(14) 0.0028(14) 0.0135(16)
C16 0.0272(17) 0.0358(18) 0.0266(17) 0.0082(14) 0.0030(13) 0.0128(15)
C17 0.047(2) 0.049(2) 0.0302(19) 0.0101(17) -0.0064(17) 0.023(2)
C18 0.0243(18) 0.044(2) 0.070(3) 0.029(2) 0.0062(19) 0.0074(17)
C19 0.0221(16) 0.0300(17) 0.0377(19) 0.0116(15) 0.0061(14) 0.0069(14)
C20 0.0303(19) 0.0281(18) 0.046(2) 0.0158(16) 0.0052(16) 0.0071(15)
C21 0.0323(18) 0.0252(16) 0.0356(19) 0.0131(14) 0.0111(15) 0.0116(14)
C22 0.040(2) 0.0312(19) 0.054(2) 0.0207(18) 0.0071(18) 0.0173(17)
C23 0.040(2) 0.037(2) 0.0313(19) 0.0079(15) 0.0120(16) 0.0148(17)
C24 0.0254(16) 0.0215(15) 0.0293(17) 0.0025(13) 0.0066(13) 0.0045(13)
C25 0.0231(16) 0.0336(19) 0.0363(19) 0.0028(15) 0.0106(14) 0.0102(14)
C26 0.0211(15) 0.0257(16) 0.0375(19) 0.0006(14) 0.0056(14) 0.0079(13)
C27 0.0291(19) 0.046(2) 0.047(2) 0.0041(18) 0.0054(16) 0.0218(17)
C32 0.044(3) 0.027(2) 0.119(5) 0.015(3) -0.001(3) 0.0072(19)
C31 0.037(3) 0.056(4) 0.268(11) 0.048(5) 0.005(5) 0.016(3)
C35 0.063(3) 0.048(3) 0.082(4) 0.005(3) 0.027(3) 0.017(3)
C36 0.044(3) 0.044(2) 0.067(3) 0.000(2) 0.005(2) 0.015(2)
C37 0.038(2) 0.035(2) 0.058(3) 0.0021(19) 0.013(2) 0.0076(18)
C33 0.101(5) 0.053(3) 0.075(4) 0.024(3) -0.009(4) 0.021(3)
C34 0.122(6) 0.058(4) 0.063(4) 0.020(3) 0.022(4) 0.031(4)
C57 0.044(3) 0.066(3) 0.072(4) 0.031(3) 0.013(2) 0.019(2)
C62 0.189(10) 0.134(8) 0.058(4) 0.021(5) 0.026(5) 0.106(8)
C58 0.073(4) 0.117(6) 0.079(4) 0.054(4) 0.023(3) 0.057(4)
C59 0.102(5) 0.042(3) 0.117(6) -0.004(3) -0.059(5) 0.032(3)
C60 0.115(7) 0.074(5) 0.153(9) 0.006(6) -0.020(6) 0.058(5)
C61 0.191(11) 0.181(10) 0.069(5) -0.009(6) -0.019(6) 0.132(9)
C63 0.102(6) 0.174(8) 0.095(5) 0.080(5) 0.051(4) 0.096(6)

loop_
_atom_type_symbol
_atom_type_description
_atom_type_scat_dispersion_real
_atom_type_scat_dispersion_imag
_atom_type_scat_source
C C 0.0033 0.0016 'International Tables Vol C Tables 4.2.6.8 and 6.1.1.4'
H H 0.0000 0.0000 'International Tables Vol C Tables 4.2.6.8 and 6.1.1.4'
N N 0.0061 0.0033 'International Tables Vol C Tables 4.2.6.8 and 6.1.1.4'
O O 0.0106 0.0060 'International Tables Vol C Tables 4.2.6.8 and 6.1.1.4'
S S 0.1246 0.1234 'International Tables Vol C Tables 4.2.6.8 and 6.1.1.4'
Mo Mo -1.6832 0.6857 'International Tables Vol C Tables 4.2.6.8 and 6.1.1.4'
Pt Pt -1.7033 8.3905 'International Tables Vol C Tables 4.2.6.8 and 6.1.1.4'
B B 0.0013 0.0007 'International Tables Vol C Tables 4.2.6.8 and 6.1.1.4'

loop_
_geom_angle_atom_site_label_1
_geom_angle_atom_site_label_2
_geom_angle_atom_site_label_3
_geom_angle
_geom_angle_site_symmetry_1
_geom_angle_site_symmetry_3
S1 Pt1 S1 180.0 . 2_776
S1 Pt1 S2 89.61(3) . 2_776
S1 Pt1 S2 90.39(3) 2_776 2_776
S1 Pt1 S2 90.39(3) . .
S1 Pt1 S2 89.61(3) 2_776 .
S2 Pt1 S2 180.0 2_776 .
C1 S1 Pt1 98.63(12) . .
C2 C1 S1 127.8(3) . .
C2 C1 Mo1 69.86(19) . .
S1 C1 Mo1 162.3(2) . .
C2 S2 Pt1 100.68(12) . .
C1 C2 S2 122.3(3) . .
C1 C2 Mo1 70.98(19) . .
S2 C2 Mo1 165.8(2) . .
O3 C3 Mo1 176.2(3) . .
C3 Mo1 C2 105.52(14) . .
C3 Mo1 C1 66.83(14) . .
C2 Mo1 C1 39.16(13) . .
C3 Mo1 C4 86.58(14) . .
C2 Mo1 C4 96.15(12) . .
C1 Mo1 C4 87.92(13) . .
C3 Mo1 N6 95.62(12) . .
C2 Mo1 N6 91.04(11) . .
C1 Mo1 N6 100.36(12) . .
C4 Mo1 N6 171.64(12) . .
C3 Mo1 N2 166.96(13) . .
C2 Mo1 N2 87.49(12) . .
C1 Mo1 N2 125.96(12) . .
C4 Mo1 N2 91.17(12) . .
N6 Mo1 N2 84.87(10) . .
C3 Mo1 N4 85.60(12) . .
C2 Mo1 N4 167.35(12) . .
C1 Mo1 N4 152.43(12) . .
C4 Mo1 N4 90.43(11) . .
N6 Mo1 N4 81.72(10) . .
N2 Mo1 N4 81.57(10) . .
C4 N1 C5 167.8(4) . .
C14 N2 N3 106.4(3) . .
C14 N2 Mo1 133.7(2) . .
N3 N2 Mo1 119.8(2) . .
C16 N3 N2 110.1(3) . .
C16 N3 B1 129.9(3) . .
N2 N3 B1 120.0(3) . .
C19 N4 N5 106.4(3) . .
C19 N4 Mo1 134.6(2) . .
N5 N4 Mo1 118.4(2) . .
C21 N5 N4 110.0(3) . .
C21 N5 B1 129.0(3) . .
N4 N5 B1 121.0(3) . .
C24 N6 N7 106.9(3) . .
C24 N6 Mo1 133.5(2) . .
N7 N6 Mo1 119.2(2) . .
C26 N7 N6 109.4(3) . .
C26 N7 B1 129.5(3) . .
N6 N7 B1 120.6(3) . .
N3 B1 N7 109.2(3) . .
N3 B1 N5 109.3(3) . .
N7 B1 N5 108.4(3) . .
N1 C4 Mo1 175.4(3) . .
C6 C5 C10 124.0(3) . .
C6 C5 N1 119.0(3) . .
C10 C5 N1 117.0(3) . .
C5 C6 C7 116.7(4) . .
C5 C6 C12 121.8(3) . .
C7 C6 C12 121.4(4) . .
C8 C7 C6 121.1(4) . .
C9 C8 C7 120.7(4) . .
C8 C9 C10 120.9(4) . .
C9 C10 C5 116.6(4) . .
C9 C10 C11 122.2(4) . .
C5 C10 C11 121.2(3) . .
N2 C14 C15 109.9(3) . .
N2 C14 C13 123.0(3) . .
C15 C14 C13 127.1(3) . .
C16 C15 C14 105.8(3) . .
N3 C16 C15 107.8(3) . .
N3 C16 C17 123.2(3) . .
C15 C16 C17 129.0(3) . .
N4 C19 C20 109.6(3) . .
N4 C19 C18 123.6(3) . .
C20 C19 C18 126.8(3) . .
C21 C20 C19 106.2(3) . .
N5 C21 C20 107.8(3) . .
N5 C21 C22 123.7(3) . .
C20 C21 C22 128.5(3) . .
N6 C24 C25 109.5(3) . .
N6 C24 C23 123.2(3) . .
C25 C24 C23 127.3(3) . .
C26 C25 C24 106.1(3) . .
N7 C26 C25 108.1(3) . .
N7 C26 C27 122.1(3) . .
C25 C26 C27 129.7(3) . .
C37 C32 C33 116.8(5) . .
C37 C32 C31 122.1(7) . .
C33 C32 C31 121.1(7) . .
C36 C35 C34 117.5(6) . .
C35 C36 C37 122.2(5) . .
C32 C37 C36 121.0(5) . .
C34 C33 C32 119.4(6) . .
C33 C34 C35 123.2(6) . .
C61 C57 C58 113.2(8) . .
C61 C62 C60 109.5(9) . .
C63 C58 C59 117.2(8) . .
C63 C58 C57 122.8(8) . .
C59 C58 C57 120.1(7) . .
C58 C59 C60 119.9(9) . .
C59 C60 C62 119.8(8) . .
C62 C61 C57 137.6(13) . .

loop_
_geom_bond_atom_site_label_1
_geom_bond_atom_site_label_2
_geom_bond_distance
_geom_bond_site_symmetry_2
Pt1 S1 2.3167(9) .
Pt1 S1 2.3167(9) 2_776
Pt1 S2 2.3249(8) 2_776
Pt1 S2 2.3249(9) .
S1 C1 1.689(3) .
C1 C2 1.351(5) .
C1 Mo1 2.023(3) .
S2 C2 1.689(3) .
C2 Mo1 2.009(3) .
C3 O3 1.142(4) .
C3 Mo1 1.977(4) .
Mo1 C4 2.093(3) .
Mo1 N6 2.209(3) .
Mo1 N2 2.234(3) .
Mo1 N4 2.245(3) .
N1 C4 1.167(4) .
N1 C5 1.400(4) .
N2 C14 1.334(4) .
N2 N3 1.374(4) .
N3 C16 1.339(4) .
N3 B1 1.532(5) .
N4 C19 1.345(4) .
N4 N5 1.375(4) .
N5 C21 1.340(4) .
N5 B1 1.540(5) .
N6 C24 1.341(4) .
N6 N7 1.372(4) .
N7 C26 1.348(4) .
N7 B1 1.534(5) .
C5 C6 1.387(6) .
C5 C10 1.398(5) .
C6 C7 1.393(5) .
C6 C12 1.507(6) .
C7 C8 1.378(6) .
C8 C9 1.377(6) .
C9 C10 1.396(5) .
C10 C11 1.498(6) .
C13 C14 1.494(5) .
C14 C15 1.394(5) .
C15 C16 1.379(5) .
C16 C17 1.502(5) .
C18 C19 1.489(5) .
C19 C20 1.389(5) .
C20 C21 1.380(5) .
C21 C22 1.494(5) .
C23 C24 1.487(5) .
C24 C25 1.393(5) .
C25 C26 1.374(5) .
C26 C27 1.493(5) .
C32 C37 1.360(7) .
C32 C33 1.449(9) .
C32 C31 1.478(8) .
C35 C36 1.338(7) .
C35 C34 1.381(9) .
C36 C37 1.396(6) .
C33 C34 1.339(9) .
C57 C61 1.315(10) .
C57 C58 1.392(8) .
C62 C61 1.247(11) .
C62 C60 1.496(13) .
C58 C63 1.353(9) .
C58 C59 1.378(9) .
C59 C60 1.385(12) .
